data_4112979
loop_
_publ_author_name
'Weidong Li'
'Xiaochun Zhang'
'Auke Meetsma'
'Bart Hessen'

_publ_contact_author_address
;
     Crystal Structure Center,
     Inorganic Solid State Chemistry Laboratory
     Chemical Physics,
     Materials Science Center,
     Groningen University,
     Nijenborgh 4,
     NL-9747 AG Groningen,
     The Netherlands.
;
_publ_contact_author_email A.Meetsma@fwn.rug.nl
_publ_contact_author_fax '+31 50 3634441'
_publ_contact_author_name
;
   Drs. A. Meetsma
;
_publ_contact_author_phone '+31 50 3634368'
_publ_section_title
;
 Palladium-Catalyzed Copolymerization of Ethene with Acrolein Dimethyl
 Acetal: Catalyst Action and Deactivation
;
_journal_name_full 'Journal of the American Chemical Society'
_journal_page_first 12246
_journal_page_last 12247
_journal_paper_doi 10.1021/ja045948y
_journal_volume 126
_journal_year 2004
_chemical_compound_source 'see text'
_chemical_formula_moiety 'C34 H53 N2 O Pd, C32 H12 B F24'
_chemical_formula_sum 'C66 H65 B F24 N2 O Pd'
_chemical_formula_weight 1475.45
_chemical_name_systematic ' ?'
_space_group_IT_number 2
_symmetry_cell_setting triclinic
_symmetry_Int_Tables_number 2
_symmetry_space_group_name_Hall '-P 1'
_symmetry_space_group_name_H-M 'P -1'
_atom_sites_solution_hydrogens geom
_atom_sites_solution_primary heavy
_atom_sites_solution_secondary direct
_audit_creation_date '2004-04-20  14:16:00'
_audit_creation_method
;
 PLATON <TABLE ACC> option
 SHELXL97-2 & Manual Editing
;
_audit_update_record
;
 ?
;
_cell_angle_alpha 77.686(1)
_cell_angle_beta 70.452(1)
_cell_angle_gamma 82.915(1)
_cell_formula_units_Z 2
_cell_length_a 12.5293(8)
_cell_length_b 15.592(1)
_cell_length_c 18.468(1)
_cell_measurement_reflns_used 5277
_cell_measurement_temperature 100(1)
_cell_measurement_theta_max 21.67
_cell_measurement_theta_min 2.38
_cell_volume 3316.4(4)
_computing_cell_refinement 'SAINT, Bruker Version 6.02A, 2000'
_computing_data_collection 'SMART, Bruker Version 5.624, 2001'
_computing_data_reduction 'XPREP, Bruker Version 5.1/NT, 2000'
_computing_molecular_graphics
;
 PLUTO (Meetsma, 2003)
 PLATON (Spek, 1994)
;
_computing_publication_material 'PLATON (Spek, 1990)'
_computing_structure_refinement 'SHELXL-97 (Sheldrick, 1997)'
_computing_structure_solution
;
 DIRDIF-99 (Beurskens et al., 1999)
;
_diffrn_ambient_temperature 100(1)
_diffrn_detector_area_resol_mean '4096x4096 / 62x62 (binned 512)'
_diffrn_measured_fraction_theta_full 0.984
_diffrn_measured_fraction_theta_max 0.984
_diffrn_measurement_device_type
;
  Bruker Smart Apex
;
_diffrn_measurement_method 'phi and omega scans'
_diffrn_radiation_detector
;
  CCD area-detector
;
_diffrn_radiation_monochromator 'parallel mounted graphite'
_diffrn_radiation_source 'fine focus sealed Siemens Mo tube '
_diffrn_radiation_type MoK\a
_diffrn_radiation_wavelength 0.71073
_diffrn_reflns_av_R_equivalents 0.0556
_diffrn_reflns_av_sigmaI/netI 0.1149
_diffrn_reflns_limit_h_max 14
_diffrn_reflns_limit_h_min -14
_diffrn_reflns_limit_k_max 18
_diffrn_reflns_limit_k_min -18
_diffrn_reflns_limit_l_max 21
_diffrn_reflns_limit_l_min -21
_diffrn_reflns_number 24071
_diffrn_reflns_reduction_process
;
 Intensity data were corrected for Lorentz and polarization
  effects, decay and absorption and reduced to F~o~^2^
  using SAINT (Bruker, 2000) and SADABS (Sheldrick, 2001)
;
_diffrn_reflns_theta_full 25.00
_diffrn_reflns_theta_max 25.03
_diffrn_reflns_theta_min 2.38
_exptl_absorpt_coefficient_mu 0.390
_exptl_absorpt_correction_T_max 0.9865
_exptl_absorpt_correction_T_min 0.8962
_exptl_absorpt_correction_type multi-scan
_exptl_absorpt_process_details '(SADABS, Sheldrick, Bruker, 2000))'
_exptl_crystal_colour red
_exptl_crystal_density_diffrn 1.478
_exptl_crystal_description platelet
_exptl_crystal_F_000 1500
_exptl_crystal_size_max 0.20
_exptl_crystal_size_mid 0.11
_exptl_crystal_size_min 0.035
_refine_diff_density_max 0.799
_refine_diff_density_min -1.639
_refine_diff_density_rms 0.086
_refine_ls_extinction_method none
_refine_ls_goodness_of_fit_ref 1.041
_refine_ls_hydrogen_treatment constr
_refine_ls_matrix_type full
_refine_ls_number_parameters 962
_refine_ls_number_reflns 11523
_refine_ls_number_restraints 112
_refine_ls_restrained_S_all 1.039
_refine_ls_R_factor_all 0.1599
_refine_ls_R_factor_gt 0.0786
_refine_ls_shift/su_max 0.096
_refine_ls_shift/su_mean 0.002
_refine_ls_structure_factor_coef Fsqd
_refine_ls_weighting_details 'calc w=1/[\s^2^(Fo^2^)+(0.1180P)^2^+0.P] where P=(Fo^2^+2Fc^2^)/3'
_refine_ls_weighting_scheme calc
_refine_ls_wR_factor_gt 0.2001
_refine_ls_wR_factor_ref 0.2318
_reflns_number_gt 5617
_reflns_number_total 11523
_reflns_threshold_expression I>2\s(I)
_cod_data_source_file ja045948ysi20040707_112008.cif
_cod_data_source_block global
_cod_original_formula_sum 'C66 H65 B F24.00 N2 O Pd'
_cod_database_code 4112979
_vrn_publ_code_squeezed_elec 0.0
_vrn_publ_code_void_volume 14.2
_vrn_publ_code_frame_time_sec 30.0
_vrn_publ_code_meas_time_hour 18.8

loop_
_symmetry_equiv_pos_as_xyz
x,y,z
-x,-y,-z

loop_
_atom_site_aniso_label
_atom_site_aniso_U_11
_atom_site_aniso_U_22
_atom_site_aniso_U_33
_atom_site_aniso_U_23
_atom_site_aniso_U_13
_atom_site_aniso_U_12
Pd1 0.0454(4) 0.1112(6) 0.0380(4) -0.0267(3) -0.0056(3) 0.0141(3)
O11A 0.063(6) 0.059(6) 0.054(5) -0.027(4) 0.008(4) -0.020(4)
N11 0.033(3) 0.052(3) 0.035(3) -0.018(3) -0.003(2) -0.014(3)
N12 0.032(3) 0.051(3) 0.035(3) -0.013(3) -0.008(3) -0.012(3)
C129A 0.067(9) 0.061(9) 0.045(7) -0.015(7) 0.010(7) -0.031(7)
C130A 0.071(8) 0.055(8) 0.049(7) -0.008(6) -0.011(6) -0.021(6)
C131A 0.077(12) 0.074(11) 0.043(9) -0.012(8) -0.018(8) -0.028(10)
C132A 0.076(9) 0.053(8) 0.048(8) -0.017(6) -0.007(7) -0.022(7)
C133A 0.068(9) 0.080(10) 0.098(10) -0.068(8) 0.000(9) 0.002(8)
C134A 0.090(13) 0.132(16) 0.142(19) -0.016(15) -0.052(14) -0.010(13)
C11 0.046(4) 0.052(5) 0.036(4) -0.019(3) -0.009(3) -0.008(4)
C12 0.054(5) 0.072(5) 0.045(4) -0.017(4) -0.025(4) -0.014(4)
C13 0.065(6) 0.081(6) 0.091(6) -0.044(5) -0.044(5) -0.003(5)
C14 0.075(6) 0.072(6) 0.112(7) -0.053(6) -0.043(6) 0.000(5)
C15 0.075(6) 0.065(5) 0.099(7) -0.047(5) -0.046(5) 0.016(4)
C16 0.053(5) 0.060(5) 0.069(5) -0.037(4) -0.020(4) 0.002(4)
C17 0.090(7) 0.092(7) 0.061(5) 0.002(5) -0.049(5) -0.036(6)
C18 0.138(12) 0.071(7) 0.151(11) -0.017(7) -0.005(9) 0.034(7)
C19 0.152(12) 0.277(18) 0.053(7) 0.002(9) -0.019(7) 0.101(12)
C110 0.075(6) 0.054(5) 0.102(7) -0.045(5) -0.058(5) 0.029(4)
C111 0.064(7) 0.181(11) 0.153(10) -0.100(9) -0.059(7) 0.039(7)
C112 0.176(12) 0.105(9) 0.198(13) 0.015(9) -0.151(12) -0.014(8)
C113 0.031(4) 0.037(4) 0.035(4) -0.010(3) -0.013(3) -0.003(3)
C114 0.040(4) 0.044(4) 0.043(4) -0.015(3) -0.012(3) -0.004(3)
C115 0.027(3) 0.041(4) 0.035(4) -0.014(3) -0.011(3) -0.002(3)
C116 0.036(4) 0.041(4) 0.041(4) -0.009(3) -0.009(3) -0.004(3)
C117 0.023(4) 0.061(5) 0.038(4) -0.011(4) 0.001(3) -0.013(3)
C118 0.037(4) 0.049(4) 0.040(4) -0.004(3) -0.008(3) -0.010(3)
C119 0.038(4) 0.056(5) 0.050(4) -0.002(4) -0.012(4) -0.012(4)
C120 0.042(5) 0.058(5) 0.063(5) -0.005(4) -0.012(4) -0.014(4)
C121 0.049(5) 0.058(5) 0.059(5) 0.005(4) -0.012(4) -0.010(4)
C122 0.038(4) 0.056(5) 0.052(4) -0.004(4) -0.014(4) -0.004(4)
C123 0.048(5) 0.054(5) 0.056(5) -0.008(4) -0.022(4) -0.020(4)
C124 0.072(6) 0.086(6) 0.080(6) 0.000(5) -0.020(5) 0.026(5)
C125 0.088(7) 0.085(6) 0.076(6) 0.002(5) -0.046(5) -0.035(5)
C126 0.057(5) 0.071(5) 0.074(6) 0.000(4) -0.037(5) -0.006(4)
C127 0.054(6) 0.114(8) 0.106(7) -0.004(6) -0.042(6) -0.003(5)
C128 0.061(7) 0.38(2) 0.068(7) -0.073(10) -0.023(6) -0.016(9)
O11B 0.067(8) 0.051(8) 0.052(8) -0.032(7) -0.004(7) 0.002(6)
C129B 0.081(15) 0.093(15) 0.090(14) -0.070(12) 0.037(12) -0.019(13)
C130B 0.058(13) 0.094(14) 0.097(13) -0.048(11) 0.030(10) -0.026(10)
C131B 0.10(2) 0.21(3) 0.14(3) -0.04(2) 0.05(2) -0.098(18)
C132B 0.081(13) 0.077(13) 0.076(13) -0.038(11) 0.020(11) -0.004(10)
C133B 0.091(13) 0.065(11) 0.045(11) -0.026(10) -0.029(10) 0.005(10)
C134B 0.13(3) 0.093(19) 0.050(17) -0.022(14) -0.047(16) 0.022(17)
F21 0.062(3) 0.158(5) 0.111(4) 0.061(4) -0.056(3) -0.067(4)
F22 0.075(3) 0.151(5) 0.120(4) -0.071(4) -0.072(3) 0.048(3)
F23 0.059(3) 0.114(4) 0.057(3) -0.013(2) -0.040(2) -0.015(2)
F24 0.071(3) 0.164(5) 0.061(3) -0.058(3) -0.023(3) 0.018(3)
F25 0.048(3) 0.083(3) 0.091(3) -0.043(3) 0.012(2) -0.017(2)
F26 0.079(3) 0.055(3) 0.096(4) -0.021(3) -0.016(3) 0.021(2)
F27A 0.084(13) 0.087(10) 0.073(8) -0.047(9) 0.036(9) -0.067(9)
F28A 0.040(6) 0.107(11) 0.045(7) 0.034(8) -0.008(5) -0.026(6)
F29A 0.032(5) 0.088(7) 0.054(7) 0.010(6) 0.010(4) 0.007(4)
F210 0.065(3) 0.091(3) 0.064(3) 0.006(2) -0.035(2) 0.021(3)
F211 0.131(4) 0.084(3) 0.050(3) -0.008(2) -0.049(3) -0.017(3)
F212 0.065(3) 0.099(3) 0.062(3) 0.038(3) -0.037(2) -0.032(3)
F213 0.181(6) 0.056(3) 0.065(3) -0.009(3) -0.037(4) 0.023(3)
F214 0.121(5) 0.075(3) 0.183(6) 0.014(3) -0.113(5) -0.018(3)
F215 0.101(4) 0.067(3) 0.093(4) 0.024(3) -0.017(3) -0.032(3)
F216 0.041(3) 0.161(5) 0.078(3) 0.055(4) -0.006(2) -0.023(3)
F217 0.046(3) 0.372(11) 0.170(6) -0.214(8) -0.006(4) 0.005(5)
F218 0.039(3) 0.080(3) 0.084(3) 0.001(3) -0.008(2) -0.005(2)
F219 0.075(4) 0.516(16) 0.137(6) -0.232(9) 0.022(4) -0.095(7)
F220 0.299(10) 0.108(5) 0.058(4) -0.035(4) 0.016(5) -0.026(6)
F221 0.171(6) 0.168(6) 0.076(4) -0.071(4) -0.033(4) 0.088(5)
F222 0.277(9) 0.070(4) 0.082(4) -0.026(3) -0.069(5) 0.096(5)
F223 0.067(3) 0.156(5) 0.099(4) 0.035(4) -0.048(3) -0.009(3)
F224 0.073(3) 0.075(3) 0.059(3) 0.012(2) -0.015(3) 0.013(2)
C21 0.028(3) 0.032(3) 0.027(3) 0.003(3) -0.008(3) -0.004(3)
C22 0.030(4) 0.041(4) 0.037(4) -0.006(3) -0.011(3) -0.006(3)
C23 0.040(4) 0.041(4) 0.043(4) -0.001(3) -0.025(3) -0.008(3)
C24 0.047(4) 0.046(4) 0.036(4) -0.006(3) -0.017(3) -0.010(3)
C25 0.035(4) 0.035(4) 0.036(4) -0.004(3) -0.012(3) -0.001(3)
C26 0.036(4) 0.035(4) 0.032(3) -0.001(3) -0.016(3) -0.004(3)
C27 0.036(4) 0.077(6) 0.055(5) -0.016(4) -0.024(4) 0.000(4)
C28 0.049(5) 0.068(5) 0.045(4) -0.020(4) -0.017(4) -0.010(4)
C29 0.024(3) 0.037(4) 0.029(3) -0.008(3) -0.007(3) 0.004(3)
C210 0.030(4) 0.035(4) 0.035(3) -0.004(3) -0.015(3) -0.002(3)
C211 0.028(4) 0.039(4) 0.033(4) -0.005(3) -0.004(3) -0.008(3)
C212 0.031(4) 0.047(4) 0.041(4) -0.011(3) -0.014(3) -0.002(3)
C213 0.033(4) 0.037(4) 0.031(3) -0.005(3) -0.010(3) 0.000(3)
C214 0.025(3) 0.037(4) 0.032(3) -0.001(3) -0.007(3) -0.009(3)
C215 0.032(4) 0.066(6) 0.047(5) 0.000(4) -0.016(4) -0.013(4)
C216 0.039(4) 0.056(5) 0.046(4) 0.005(4) -0.023(4) -0.007(4)
C217 0.028(4) 0.049(4) 0.031(3) -0.010(3) -0.010(3) -0.009(3)
C218 0.027(3) 0.051(4) 0.035(4) -0.006(3) -0.015(3) -0.010(3)
C219 0.045(4) 0.048(4) 0.037(4) 0.001(3) -0.020(4) -0.022(4)
C220 0.041(5) 0.087(6) 0.030(4) -0.009(4) -0.008(3) -0.028(4)
C221 0.026(4) 0.085(6) 0.034(4) -0.018(4) -0.008(3) -0.007(4)
C222 0.036(4) 0.054(4) 0.038(4) -0.012(3) -0.012(3) -0.009(3)
C223 0.058(5) 0.053(5) 0.064(5) 0.012(4) -0.031(5) -0.031(4)
C224 0.048(5) 0.134(8) 0.029(4) -0.014(5) -0.002(4) -0.034(5)
C225 0.018(3) 0.041(4) 0.040(4) -0.008(3) -0.010(3) 0.001(3)
C226 0.033(4) 0.059(5) 0.037(4) -0.006(3) -0.013(3) 0.000(3)
C227 0.035(4) 0.050(4) 0.051(4) -0.028(4) -0.016(3) 0.005(3)
C228 0.048(5) 0.049(4) 0.053(5) -0.015(4) -0.026(4) 0.015(3)
C229 0.031(4) 0.044(4) 0.048(4) -0.005(3) -0.013(3) 0.007(3)
C230 0.027(3) 0.044(4) 0.040(4) -0.013(3) -0.015(3) 0.002(3)
C231 0.068(6) 0.054(5) 0.057(5) -0.016(4) -0.011(5) -0.006(5)
C232 0.062(6) 0.055(5) 0.066(6) -0.009(4) -0.032(5) 0.025(4)
B2 0.024(4) 0.045(4) 0.037(4) -0.012(4) -0.010(3) -0.001(3)
F29B 0.045(10) 0.131(19) 0.054(10) -0.005(12) -0.013(8) -0.029(9)
F27B 0.055(9) 0.082(12) 0.089(15) 0.030(10) -0.006(9) -0.027(7)
F28B 0.095(19) 0.13(2) 0.058(13) -0.055(15) 0.034(14) -0.058(17)

loop_
_atom_site_label
_atom_site_type_symbol
_atom_site_thermal_displace_type
_atom_site_fract_x
_atom_site_fract_y
_atom_site_fract_z
_atom_site_occupancy
_atom_site_U_iso_or_equiv
Pd1 Pd Uani 0.24370(5) 0.27480(5) 0.18411(3) 1.000 0.0664(3)
O11A O Uani 0.3706(7) 0.3108(5) 0.0849(5) 0.603(10) 0.061(3)
O11B O Uani 0.3166(11) 0.2160(8) 0.0960(8) 0.397(10) 0.057(5)
N11 N Uani 0.1075(4) 0.2200(3) 0.2750(3) 1.000 0.0394(17)
N12 N Uani 0.2014(4) 0.3655(3) 0.2610(3) 1.000 0.0384(17)
C11 C Uani 0.0548(6) 0.1429(4) 0.2733(4) 1.000 0.044(3)
C12 C Uani -0.0239(6) 0.1548(5) 0.2330(4) 1.000 0.053(3)
C13 C Uani -0.0722(7) 0.0811(6) 0.2307(5) 1.000 0.070(3)
C14 C Uani -0.0418(7) -0.0005(6) 0.2654(6) 1.000 0.078(4)
C15 C Uani 0.0344(7) -0.0121(5) 0.3036(5) 1.000 0.072(3)
C16 C Uani 0.0852(6) 0.0610(5) 0.3098(4) 1.000 0.057(3)
C17 C Uani -0.0574(8) 0.2458(6) 0.1936(5) 1.000 0.074(4)
C18 C Uani -0.1806(11) 0.2680(7) 0.2259(7) 1.000 0.135(6)
C19 C Uani -0.0344(11) 0.2479(10) 0.1073(6) 1.000 0.179(8)
C110 C Uani 0.1688(7) 0.0479(5) 0.3557(5) 1.000 0.068(3)
C111 C Uani 0.2895(8) 0.0438(8) 0.3051(7) 1.000 0.120(5)
C112 C Uani 0.1470(11) -0.0356(7) 0.4213(8) 1.000 0.142(7)
C113 C Uani 0.0663(5) 0.2605(4) 0.3326(3) 1.000 0.033(2)
C114 C Uani -0.0307(5) 0.2323(4) 0.4043(3) 1.000 0.041(2)
C115 C Uani 0.1197(5) 0.3449(4) 0.3247(3) 1.000 0.033(2)
C116 C Uani 0.0729(5) 0.3995(4) 0.3865(4) 1.000 0.040(2)
C117 C Uani 0.2556(5) 0.4474(4) 0.2433(4) 1.000 0.042(3)
C118 C Uani 0.3478(5) 0.4497(4) 0.2704(4) 1.000 0.043(2)
C119 C Uani 0.4072(6) 0.5265(5) 0.2437(4) 1.000 0.049(3)
C120 C Uani 0.3779(6) 0.5958(5) 0.1935(4) 1.000 0.056(3)
C121 C Uani 0.2843(6) 0.5924(5) 0.1699(4) 1.000 0.059(3)
C122 C Uani 0.2224(6) 0.5176(5) 0.1935(4) 1.000 0.050(3)
C123 C Uani 0.3829(6) 0.3749(4) 0.3265(4) 1.000 0.050(3)
C124 C Uani 0.4969(7) 0.3309(6) 0.2864(5) 1.000 0.086(3)
C125 C Uani 0.3900(8) 0.4059(5) 0.3987(5) 1.000 0.078(4)
C126 C Uani 0.1203(7) 0.5150(5) 0.1685(5) 1.000 0.065(3)
C127 C Uani 0.0249(7) 0.5747(6) 0.2058(6) 1.000 0.090(4)
C128 C Uani 0.1473(9) 0.5361(11) 0.0805(6) 1.000 0.164(7)
C129A C Uani 0.2562(12) 0.1632(9) 0.1266(5) 0.603(10) 0.062(5)
C129B C Uani 0.378(2) 0.3702(15) 0.1060(15) 0.397(10) 0.095(8)
C130A C Uani 0.2951(10) 0.2070(7) 0.0404(5) 0.603(10) 0.059(4)
C130B C Uani 0.4710(16) 0.3029(15) 0.0749(13) 0.397(10) 0.090(8)
C131A C Uani 0.3216(15) 0.1385(12) -0.0139(9) 0.603(10) 0.063(6)
C131B C Uani 0.574(3) 0.352(3) 0.017(2) 0.397(10) 0.163(16)
C132A C Uani 0.3991(12) 0.2591(13) 0.0238(9) 0.603(10) 0.059(5)
C132B C Uani 0.422(2) 0.245(2) 0.0367(16) 0.397(10) 0.086(8)
C133A C Uani 0.4481(13) 0.3732(11) 0.0729(10) 0.603(10) 0.081(6)
C133B C Uani 0.285(2) 0.1395(12) 0.0852(12) 0.397(10) 0.064(7)
C134A C Uani 0.5618(17) 0.3414(16) 0.0648(14) 0.603(10) 0.119(9)
C134B C Uani 0.266(3) 0.137(2) 0.0138(15) 0.397(10) 0.087(13)
H13 H Uiso -0.12729 0.08707 0.20476 1.000 0.0838
H14 H Uiso -0.07566 -0.05028 0.26227 1.000 0.0932
H15 H Uiso 0.05433 -0.06968 0.32669 1.000 0.0861
H17 H Uiso -0.01329 0.29112 0.20041 1.000 0.0891
H18 H Uiso -0.22293 0.23228 0.20835 1.000 0.2017
H18' H Uiso -0.19664 0.33042 0.20748 1.000 0.2017
H18" H Uiso -0.20367 0.25584 0.28311 1.000 0.2017
H19 H Uiso -0.10118 0.22950 0.09952 1.000 0.2685
H19' H Uiso 0.03098 0.20786 0.08830 1.000 0.2685
H19" H Uiso -0.01828 0.30784 0.07835 1.000 0.2685
H110 H Uiso 0.15745 0.09988 0.38172 1.000 0.0810
H111 H Uiso 0.30172 -0.00317 0.27482 1.000 0.1794
H111' H Uiso 0.33907 0.03159 0.33780 1.000 0.1794
H111" H Uiso 0.30703 0.10014 0.26930 1.000 0.1794
H112 H Uiso 0.16167 -0.08820 0.39762 1.000 0.2131
H112' H Uiso 0.06794 -0.03285 0.45521 1.000 0.2131
H112" H Uiso 0.19762 -0.03821 0.45239 1.000 0.2131
H114 H Uiso -0.05397 0.17520 0.40257 1.000 0.0621
H114' H Uiso -0.09456 0.27597 0.40664 1.000 0.0621
H114" H Uiso -0.00733 0.22721 0.45069 1.000 0.0621
H116 H Uiso 0.11550 0.45261 0.37165 1.000 0.0590
H116' H Uiso 0.07949 0.36570 0.43614 1.000 0.0590
H116" H Uiso -0.00716 0.41618 0.39225 1.000 0.0590
H119 H Uiso 0.46964 0.53055 0.26081 1.000 0.0589
H120 H Uiso 0.42140 0.64632 0.17468 1.000 0.0668
H121 H Uiso 0.26228 0.64207 0.13701 1.000 0.0701
H123 H Uiso 0.32439 0.33008 0.34493 1.000 0.0602
H124 H Uiso 0.48701 0.29535 0.25148 1.000 0.1282
H124' H Uiso 0.52623 0.29303 0.32595 1.000 0.1282
H124" H Uiso 0.55068 0.37604 0.25591 1.000 0.1282
H125 H Uiso 0.44936 0.44802 0.38210 1.000 0.1164
H125' H Uiso 0.40812 0.35519 0.43507 1.000 0.1164
H125" H Uiso 0.31691 0.43427 0.42471 1.000 0.1164
H126 H Uiso 0.09409 0.45368 0.18667 1.000 0.0777
H127 H Uiso 0.01012 0.56220 0.26244 1.000 0.1340
H127' H Uiso -0.04325 0.56540 0.19431 1.000 0.1340
H127" H Uiso 0.04522 0.63593 0.18505 1.000 0.1340
H128 H Uiso 0.17277 0.59613 0.06078 1.000 0.2460
H128' H Uiso 0.07923 0.53129 0.06704 1.000 0.2460
H128" H Uiso 0.20752 0.49460 0.05662 1.000 0.2460
H1291 H Uiso 0.31271 0.11712 0.13890 0.603(10) 0.0736
H1291' H Uiso 0.18198 0.13712 0.14160 0.603(10) 0.0736
H1292 H Uiso 0.35390 0.40920 0.06391 0.397(10) 0.1139
H1292' H Uiso 0.40096 0.40598 0.13621 0.397(10) 0.1139
H1301 H Uiso 0.23258 0.24900 0.02989 0.603(10) 0.0712
H1302 H Uiso 0.49334 0.26538 0.11930 0.397(10) 0.1085
H1311 H Uiso 0.38268 0.09674 -0.00431 0.603(10) 0.0942
H1311' H Uiso 0.34525 0.16866 -0.06858 0.603(10) 0.0942
H1311" H Uiso 0.25346 0.10678 -0.00311 0.603(10) 0.0942
H1312 H Uiso 0.55119 0.41415 0.00237 0.397(10) 0.2470
H1312' H Uiso 0.60403 0.32571 -0.03008 0.397(10) 0.2470
H1312" H Uiso 0.63350 0.34824 0.04145 0.397(10) 0.2470
H1321 H Uiso 0.46628 0.21872 0.02504 0.603(10) 0.0714
H1321' H Uiso 0.41601 0.29778 -0.02820 0.603(10) 0.0714
H1322 H Uiso 0.40778 0.27882 -0.01122 0.397(10) 0.1028
H1322' H Uiso 0.47501 0.19360 0.02293 0.397(10) 0.1028
H1331 H Uiso 0.42112 0.40500 0.11734 0.603(10) 0.0972
H1331' H Uiso 0.44783 0.41655 0.02518 0.603(10) 0.0972
H1332 H Uiso 0.21465 0.12266 0.12825 0.397(10) 0.0761
H1332' H Uiso 0.34462 0.09309 0.09158 0.397(10) 0.0761
H1341 H Uiso 0.56699 0.31052 0.11568 0.603(10) 0.1781
H1341' H Uiso 0.61130 0.39088 0.04532 0.603(10) 0.1781
H1341" H Uiso 0.58554 0.30078 0.02769 0.603(10) 0.1781
H1342 H Uiso 0.19811 0.17407 0.01076 0.397(10) 0.1297
H1342' H Uiso 0.25622 0.07667 0.01176 0.397(10) 0.1297
H1342" H Uiso 0.33182 0.15978 -0.03029 0.397(10) 0.1297
F21 F Uani 0.1541(4) 0.1292(4) 0.5547(3) 1.000 0.111(2)
F22 F Uani 0.1610(4) 0.2674(4) 0.5338(3) 1.000 0.103(2)
F23 F Uani 0.2312(3) 0.1999(3) 0.4411(2) 1.000 0.0707(19)
F24 F Uani 0.6257(4) 0.1071(4) 0.3751(3) 1.000 0.095(2)
F25 F Uani 0.7215(3) 0.1602(3) 0.4296(3) 1.000 0.0773(17)
F26 F Uani 0.6667(4) 0.0319(3) 0.4725(3) 1.000 0.0808(19)
F27A F Uani 0.8667(15) 0.3741(10) 0.6460(8) 0.60(2) 0.086(6)
F27B F Uani 0.7958(11) 0.4045(11) 0.6022(14) 0.41(2) 0.085(7)
F28A F Uani 0.8144(8) 0.3511(10) 0.5523(6) 0.60(2) 0.071(5)
F28B F Uani 0.881(2) 0.2915(17) 0.5576(11) 0.41(2) 0.099(10)
F29A F Uani 0.9291(8) 0.2614(7) 0.5931(7) 0.60(2) 0.069(4)
F29B F Uani 0.9167(15) 0.3296(18) 0.6449(11) 0.41(2) 0.077(8)
F210 F Uani 0.7789(4) 0.0657(3) 0.8641(2) 1.000 0.0751(17)
F211 F Uani 0.7030(4) 0.1747(3) 0.9181(2) 1.000 0.0829(19)
F212 F Uani 0.6016(4) 0.0734(3) 0.9222(3) 1.000 0.0769(17)
F213 F Uani 0.3935(5) -0.1269(3) 0.7960(3) 1.000 0.104(2)
F214 F Uani 0.4379(5) -0.0920(3) 0.8852(4) 1.000 0.115(3)
F215 F Uani 0.2817(4) -0.1441(3) 0.9108(3) 1.000 0.094(2)
F216 F Uani -0.0334(4) 0.0697(4) 0.9355(3) 1.000 0.107(2)
F217 F Uani 0.0178(4) 0.1924(6) 0.9423(4) 1.000 0.179(4)
F218 F Uani -0.0195(3) 0.1787(3) 0.8429(3) 1.000 0.0730(17)
F219 F Uani 0.3273(5) 0.4756(7) 0.8965(4) 1.000 0.223(6)
F220 F Uani 0.2059(8) 0.3901(4) 0.9307(3) 1.000 0.169(4)
F221 F Uani 0.1694(6) 0.5101(5) 0.8895(3) 1.000 0.141(3)
F222 F Uani 0.2709(7) 0.6177(3) 0.6055(3) 1.000 0.148(4)
F223 F Uani 0.2137(4) 0.5154(4) 0.5708(3) 1.000 0.111(2)
F224 F Uani 0.3857(4) 0.5416(3) 0.5285(3) 1.000 0.0759(17)
C21 C Uani 0.4329(5) 0.2002(4) 0.6207(3) 1.000 0.0303(17)
C22 C Uani 0.3336(5) 0.2064(4) 0.6007(3) 1.000 0.036(2)
C23 C Uani 0.3315(5) 0.1845(4) 0.5324(4) 1.000 0.039(2)
C24 C Uani 0.4280(6) 0.1549(4) 0.4798(4) 1.000 0.042(2)
C25 C Uani 0.5276(5) 0.1467(4) 0.4975(3) 1.000 0.036(2)
C26 C Uani 0.5288(5) 0.1691(4) 0.5667(3) 1.000 0.034(2)
C27 C Uani 0.2208(6) 0.1925(5) 0.5158(4) 1.000 0.053(3)
C28 C Uani 0.6340(6) 0.1121(5) 0.4435(4) 1.000 0.051(3)
C29 C Uani 0.5473(5) 0.2169(4) 0.7196(3) 1.000 0.0306(19)
C210 C Uani 0.6374(5) 0.2650(4) 0.6660(3) 1.000 0.033(2)
C211 C Uani 0.7406(5) 0.2641(4) 0.6781(3) 1.000 0.035(2)
C212 C Uani 0.7591(5) 0.2161(4) 0.7457(4) 1.000 0.039(2)
C213 C Uani 0.6709(5) 0.1700(4) 0.8015(3) 1.000 0.034(2)
C214 C Uani 0.5680(5) 0.1703(4) 0.7883(3) 1.000 0.0321(19)
C215 C Uani 0.8341(6) 0.3169(5) 0.6192(4) 1.000 0.048(3)
C216 C Uani 0.6871(6) 0.1220(5) 0.8758(4) 1.000 0.046(3)
C217 C Uani 0.3382(5) 0.1520(4) 0.7695(3) 1.000 0.035(2)
C218 C Uani 0.3734(5) 0.0626(4) 0.7867(3) 1.000 0.036(2)
C219 C Uani 0.3055(6) 0.0007(4) 0.8394(4) 1.000 0.041(2)
C220 C Uani 0.1933(6) 0.0241(6) 0.8768(4) 1.000 0.052(3)
C221 C Uani 0.1528(5) 0.1084(6) 0.8602(4) 1.000 0.047(3)
C222 C Uani 0.2236(5) 0.1720(4) 0.8076(4) 1.000 0.042(2)
C223 C Uani 0.3535(7) -0.0902(5) 0.8559(5) 1.000 0.056(3)
C224 C Uani 0.0290(7) 0.1401(7) 0.8971(4) 1.000 0.071(3)
C225 C Uani 0.3729(5) 0.3242(4) 0.7118(4) 1.000 0.033(2)
C226 C Uani 0.3364(5) 0.3496(4) 0.7864(4) 1.000 0.043(3)
C227 C Uani 0.2898(5) 0.4329(4) 0.7964(4) 1.000 0.043(2)
C228 C Uani 0.2776(6) 0.4952(5) 0.7336(4) 1.000 0.048(3)
C229 C Uani 0.3134(5) 0.4731(4) 0.6609(4) 1.000 0.042(2)
C230 C Uani 0.3596(5) 0.3894(4) 0.6499(4) 1.000 0.035(2)
C231 C Uani 0.2560(8) 0.4537(5) 0.8745(5) 1.000 0.061(3)
C232 C Uani 0.2988(7) 0.5385(5) 0.5928(5) 1.000 0.061(3)
B2 B Uani 0.4248(6) 0.2230(5) 0.7048(4) 1.000 0.035(2)
H22 H Uiso 0.26475 0.22642 0.63549 1.000 0.0428
H24 H Uiso 0.42615 0.14052 0.43279 1.000 0.0497
H26 H Uiso 0.59872 0.16261 0.57732 1.000 0.0404
H210 H Uiso 0.62724 0.29959 0.61952 1.000 0.0386
H212 H Uiso 0.83053 0.21479 0.75347 1.000 0.0464
H214 H Uiso 0.50904 0.13764 0.82717 1.000 0.0387
H218 H Uiso 0.44906 0.04462 0.75984 1.000 0.0432
H220 H Uiso 0.14497 -0.01851 0.91375 1.000 0.0616
H222 H Uiso 0.19331 0.23056 0.79740 1.000 0.0495
H226 H Uiso 0.34435 0.30807 0.83038 1.000 0.0518
H228 H Uiso 0.24492 0.55228 0.74074 1.000 0.0576
H230 H Uiso 0.38279 0.37596 0.59888 1.000 0.0424

loop_
_atom_type_symbol
_atom_type_description
_atom_type_scat_dispersion_real
_atom_type_scat_dispersion_imag
_atom_type_scat_source
Pd Pd -0.9988 1.0072 'International Tables Vol C Tables 4.2.6.8 and 6.1.1.4'
O O 0.0106 0.0060 'International Tables Vol C Tables 4.2.6.8 and 6.1.1.4'
N N 0.0061 0.0033 'International Tables Vol C Tables 4.2.6.8 and 6.1.1.4'
F F 0.0171 0.0103 'International Tables Vol C Tables 4.2.6.8 and 6.1.1.4'
B B 0.0013 0.0007 'International Tables Vol C Tables 4.2.6.8 and 6.1.1.4'
H H 0.0000 0.0000 'International Tables Vol C Tables 4.2.6.8 and 6.1.1.4'
C C 0.0033 0.0016 'International Tables Vol C Tables 4.2.6.8 and 6.1.1.4'

loop_
_geom_angle_atom_site_label_1
_geom_angle_atom_site_label_2
_geom_angle_atom_site_label_3
_geom_angle
_geom_angle_publ_flag
O11A Pd1 N11 168.8(3) yes
O11A Pd1 N12 113.8(3) yes
O11A Pd1 C129A 79.8(4) yes
N11 Pd1 N12 77.11(19) yes
N11 Pd1 C129A 89.4(3) yes
O11B Pd1 N11 119.9(4) yes
N11 Pd1 C129B 161.9(6) yes
N12 Pd1 C129A 166.4(3) yes
O11B Pd1 N12 163.0(4) yes
N12 Pd1 C129B 84.9(6) yes
O11B Pd1 C129B 78.2(7) yes
Pd1 O11A C132A 119.0(8) yes
Pd1 O11A C133A 125.8(9) yes
C132A O11A C133A 114.3(11) yes
C132B O11B C133B 111.8(18) yes
Pd1 O11B C132B 121.6(14) yes
Pd1 O11B C133B 126.2(13) yes
Pd1 N11 C11 123.2(4) yes
Pd1 N11 C113 116.5(4) yes
C11 N11 C113 120.2(5) yes
Pd1 N12 C117 123.5(4) yes
Pd1 N12 C115 115.4(4) yes
C115 N12 C117 121.0(5) yes
Pd1 C129A C130A 101.5(8) yes
C129A C130A C131A 111.5(10) no
C131A C130A C132A 110.8(12) no
C129A C130A C132A 109.3(11) no
O11A C132A C130A 106.0(11) yes
O11A C133A C134A 116.6(16) yes
Pd1 C129B C130B 98.0(14) yes
C129B C130B C132B 107(2) no
C131B C130B C132B 113(2) no
C129B C130B C131B 109(2) no
O11B C132B C130B 105(2) yes
N11 C11 C12 117.9(6) yes
N11 C11 C16 119.6(7) yes
C12 C11 C16 122.5(7) no
O11B C133B C134B 120(2) yes
C13 C12 C17 120.6(8) no
C11 C12 C17 121.9(7) no
C11 C12 C13 117.5(7) no
C12 C13 C14 120.8(8) no
C13 C14 C15 121.8(9) no
C14 C15 C16 120.3(8) no
C11 C16 C110 122.7(7) no
C11 C16 C15 117.1(7) no
C15 C16 C110 120.2(7) no
C12 C17 C18 111.6(8) no
C12 C17 C19 110.2(9) no
C18 C17 C19 105.8(10) no
H1291 C129A H1291' 109.27 no
Pd1 C129A H1291' 111.49 no
C130A C129A H1291 111.45 no
Pd1 C129A H1291 111.44 no
C130A C129A H1291' 111.55 no
C129A C130A H1301 108.40 no
C131A C130A H1301 108.39 no
C132A C130A H1301 108.41 no
H1311 C131A H1311' 109.52 no
H1311' C131A H1311" 109.43 no
C130A C131A H1311' 109.49 no
H1311 C131A H1311" 109.47 no
C130A C131A H1311 109.47 no
C130A C131A H1311" 109.45 no
O11A C132A H1321 110.54 no
O11A C132A H1321' 110.58 no
C130A C132A H1321 110.48 no
C130A C132A H1321' 110.59 no
H1321 C132A H1321' 108.69 no
O11A C133A H1331' 108.15 no
C134A C133A H1331 108.12 no
O11A C133A H1331 108.18 no
H1331 C133A H1331' 107.30 no
C134A C133A H1331' 108.14 no
H1341 C134A H1341" 109.49 no
H1341 C134A H1341' 109.55 no
C133A C134A H1341 109.46 no
H1341' C134A H1341" 109.45 no
C133A C134A H1341" 109.39 no
C133A C134A H1341' 109.48 no
C130B C129B H1292' 111.81 no
C130B C129B H1292 112.08 no
Pd1 C129B H1292' 112.28 no
H1292 C129B H1292' 109.79 no
Pd1 C129B H1292 112.53 no
C132B C130B H1302 109.39 no
C131B C130B H1302 109.31 no
C129B C130B H1302 109.36 no
H1312 C131B H1312' 109.24 no
H1312 C131B H1312" 109.01 no
C130B C131B H1312" 109.74 no
C130B C131B H1312 109.71 no
H1312' C131B H1312" 109.22 no
C130B C131B H1312' 109.90 no
C111 C110 C112 109.1(9) no
C16 C110 C112 112.4(8) no
C16 C110 C111 113.0(8) no
H1322 C132B H1322' 108.61 no
O11B C132B H1322' 110.48 no
O11B C132B H1322 110.96 no
C130B C132B H1322 111.21 no
C130B C132B H1322' 110.83 no
O11B C133B H1332' 107.25 no
H1332 C133B H1332' 106.93 no
C134B C133B H1332 107.50 no
O11B C133B H1332 107.49 no
C134B C133B H1332' 107.44 no
H1342 C134B H1342' 110.12 no
H1342 C134B H1342" 109.23 no
C133B C134B H1342" 109.01 no
C133B C134B H1342' 109.61 no
H1342' C134B H1342" 109.64 no
C133B C134B H1342 109.21 no
C114 C113 C115 118.6(5) no
N11 C113 C115 115.9(5) yes
C14 C13 H13 119.64 no
C12 C13 H13 119.57 no
N11 C113 C114 125.5(6) yes
C13 C14 H14 119.02 no
C15 C14 H14 119.17 no
C16 C15 H15 119.84 no
C14 C15 H15 119.86 no
N12 C115 C116 125.1(6) yes
C113 C115 C116 119.8(5) no
N12 C115 C113 115.0(5) yes
C19 C17 H17 109.75 no
C18 C17 H17 109.69 no
C118 C117 C122 122.8(6) no
N12 C117 C118 118.5(6) yes
C12 C17 H17 109.70 no
N12 C117 C122 118.3(6) yes
C117 C118 C123 123.5(6) no
C119 C118 C123 119.8(6) no
H18 C18 H18' 109.45 no
C117 C118 C119 116.8(6) no
H18' C18 H18" 109.54 no
C17 C18 H18" 109.51 no
C17 C18 H18 109.39 no
H18 C18 H18" 109.45 no
C17 C18 H18' 109.49 no
C17 C19 H19' 109.49 no
C17 C19 H19" 109.43 no
C17 C19 H19 109.42 no
C118 C119 C120 121.7(7) no
H19 C19 H19" 109.45 no
H19 C19 H19' 109.54 no
H19' C19 H19" 109.50 no
C119 C120 C121 120.0(7) no
C120 C121 C122 121.2(7) no
C117 C122 C121 117.5(7) no
C117 C122 C126 121.7(7) no
C121 C122 C126 120.8(7) no
C124 C123 C125 109.1(7) no
C118 C123 C124 111.3(6) no
C118 C123 C125 111.9(6) no
C122 C126 C128 112.6(8) no
C127 C126 C128 110.1(9) no
C122 C126 C127 111.6(7) no
C111 C110 H110 107.34 no
C112 C110 H110 107.32 no
C16 C110 H110 107.35 no
C110 C111 H111 109.41 no
H111' C111 H111" 109.54 no
C110 C111 H111' 109.52 no
C110 C111 H111" 109.48 no
H111" C111 H111 109.43 no
H111' C111 H111 109.44 no
H112" C112 H112 109.49 no
H112' C112 H112 109.46 no
C110 C112 H112' 109.47 no
C110 C112 H112" 109.48 no
C110 C112 H112 109.50 no
H112' C112 H112" 109.43 no
H114" C114 H114 109.48 no
C113 C114 H114 109.48 no
C113 C114 H114' 109.46 no
C113 C114 H114" 109.49 no
H114' C114 H114" 109.49 no
H114' C114 H114 109.42 no
C115 C116 H116' 109.48 no
C115 C116 H116 109.41 no
H116' C116 H116" 109.50 no
C115 C116 H116" 109.43 no
H116" C116 H116 109.45 no
H116' C116 H116 109.56 no
C118 C119 H119 119.17 no
C120 C119 H119 119.15 no
C119 C120 H120 120.01 no
C121 C120 H120 119.96 no
C120 C121 H121 119.46 no
C22 C21 C26 114.3(5) no
C122 C121 H121 119.37 no
C26 C21 B2 126.8(6) yes
C22 C21 B2 118.7(5) yes
C21 C22 C23 122.7(6) no
C24 C23 C27 119.2(6) no
C22 C23 C27 119.2(6) no
C125 C123 H123 108.16 no
C124 C123 H123 108.19 no
C118 C123 H123 108.09 no
C22 C23 C24 121.6(6) no
H124' C124 H124" 109.50 no
H124' C124 H124 109.47 no
C123 C124 H124 109.46 no
C123 C124 H124" 109.49 no
C123 C124 H124' 109.49 no
C23 C24 C25 117.8(6) no
H124" C124 H124 109.43 no
C123 C125 H125' 109.48 no
C123 C125 H125" 109.45 no
C123 C125 H125 109.46 no
H125' C125 H125" 109.48 no
H125' C125 H125 109.53 no
H125" C125 H125 109.43 no
C24 C25 C26 120.2(6) no
C24 C25 C28 119.8(6) no
C26 C25 C28 120.0(6) no
C21 C26 C25 123.4(6) no
C128 C126 H126 107.37 no
C122 C126 H126 107.57 no
C127 C126 H126 107.45 no
F21 C27 F22 105.9(6) yes
F21 C27 F23 107.5(6) yes
F21 C27 C23 114.4(6) yes
F22 C27 F23 102.6(6) yes
C126 C127 H127' 109.52 no
C126 C127 H127" 109.40 no
C126 C127 H127 109.47 no
H127' C127 H127" 109.42 no
H127' C127 H127 109.55 no
H127" C127 H127 109.48 no
F23 C27 C23 114.4(6) yes
F22 C27 C23 111.0(6) yes
C126 C128 H128" 109.50 no
C126 C128 H128 109.47 no
H128' C128 H128 109.43 no
H128" C128 H128 109.41 no
H128' C128 H128" 109.44 no
C126 C128 H128' 109.57 no
F24 C28 F25 107.3(6) yes
F24 C28 F26 105.7(6) yes
F24 C28 C25 113.7(6) yes
F25 C28 F26 104.6(6) yes
F25 C28 C25 112.4(6) yes
F26 C28 C25 112.6(6) yes
C210 C29 C214 115.1(6) no
C210 C29 B2 121.0(5) yes
C214 C29 B2 123.8(5) yes
C21 C22 H22 118.58 no
C23 C22 H22 118.69 no
C23 C24 H24 121.15 no
C25 C24 H24 121.08 no
C25 C26 H26 118.24 no
C21 C26 H26 118.33 no
C29 C210 C211 122.5(5) no
C210 C211 C215 120.5(5) no
C210 C211 C212 121.0(6) no
C212 C211 C215 118.5(6) no
C211 C212 C213 118.4(6) no
C212 C213 C214 120.2(5) no
C214 C213 C216 120.6(6) no
C212 C213 C216 119.2(6) no
C29 C214 C213 122.8(5) no
F27A C215 F29A 106.0(11) yes
F27A C215 F28A 111.7(11) yes
F29B C215 C211 115.1(10) yes
F27A C215 C211 113.9(9) yes
F28A C215 F29A 100.4(9) yes
F28A C215 C211 114.1(8) yes
F29A C215 C211 109.5(7) yes
F27B C215 C211 110.5(10) yes
F28B C215 C211 117.3(14) yes
F28B C215 F29B 105.7(16) yes
F27B C215 F28B 108.1(16) yes
F27B C215 F29B 98.5(15) yes
F211 C216 F212 106.3(6) yes
F211 C216 C213 112.9(6) yes
F212 C216 C213 114.4(6) yes
F210 C216 C213 112.3(5) yes
F210 C216 F211 105.2(6) yes
F210 C216 F212 105.0(6) yes
C218 C217 C222 114.4(5) no
C218 C217 B2 121.2(5) yes
C222 C217 B2 124.2(6) yes
C217 C218 C219 123.9(6) no
C220 C219 C223 121.4(7) no
C218 C219 C220 119.4(7) no
C218 C219 C223 119.2(7) no
C219 C220 C221 119.5(7) no
C220 C221 C224 123.3(7) no
C222 C221 C224 115.9(8) no
C220 C221 C222 120.8(7) no
C217 C222 C221 121.8(6) no
F213 C223 C219 114.1(7) yes
F214 C223 F215 102.8(7) yes
F213 C223 F214 106.7(7) yes
F213 C223 F215 107.3(7) yes
F214 C223 C219 110.9(7) yes
F215 C223 C219 114.2(7) yes
F217 C224 C221 113.5(8) yes
F216 C224 F217 109.9(7) yes
F216 C224 F218 103.7(7) yes
F216 C224 C221 109.2(8) yes
F217 C224 F218 108.1(9) yes
F218 C224 C221 111.9(6) yes
C226 C225 C230 115.6(6) no
C226 C225 B2 118.9(6) yes
C230 C225 B2 125.5(6) yes
C225 C226 C227 121.7(6) no
C228 C227 C231 121.1(6) no
C226 C227 C228 120.8(6) no
C226 C227 C231 118.1(6) no
C227 C228 C229 118.9(7) no
C230 C229 C232 119.1(6) no
C228 C229 C230 121.1(6) no
C228 C229 C232 119.8(6) no
C225 C230 C229 121.9(6) no
F219 C231 C227 118.7(9) yes
F219 C231 F220 104.5(9) yes
F219 C231 F221 107.5(8) yes
F220 C231 C227 114.2(7) yes
F221 C231 C227 114.3(8) yes
F220 C231 F221 94.6(8) yes
F223 C232 F224 102.5(7) yes
F223 C232 C229 109.9(7) yes
F222 C232 F223 105.6(8) yes
F222 C232 F224 108.0(7) yes
F222 C232 C229 114.9(7) yes
F224 C232 C229 114.9(7) yes
C29 C210 H210 118.78 no
C211 C210 H210 118.69 no
C211 C212 H212 120.83 no
C213 C212 H212 120.82 no
C213 C214 H214 118.68 no
C29 C214 H214 118.50 no
C217 C218 H218 117.99 no
C219 C218 H218 118.08 no
C219 C220 H220 120.22 no
C221 C220 H220 120.26 no
C221 C222 H222 119.09 no
C217 C222 H222 119.08 no
C225 C226 H226 119.10 no
C227 C226 H226 119.19 no
C227 C228 H228 120.56 no
C229 C228 H228 120.56 no
C229 C230 H230 119.06 no
C225 C230 H230 119.01 no
C21 B2 C217 104.2(5) yes
C21 B2 C225 111.1(5) yes
C29 B2 C225 105.3(5) yes
C217 B2 C225 110.5(5) yes
C29 B2 C217 112.0(5) yes
C21 B2 C29 113.9(5) yes

loop_
_geom_bond_atom_site_label_1
_geom_bond_atom_site_label_2
_geom_bond_distance
_geom_bond_publ_flag
Pd1 O11A 2.008(9) yes
Pd1 N11 2.071(5) yes
Pd1 N12 2.113(5) yes
Pd1 C129A 2.189(13) yes
Pd1 O11B 1.939(13) yes
Pd1 C129B 2.28(3) yes
F21 C27 1.299(10) yes
F22 C27 1.349(10) yes
F23 C27 1.323(8) yes
F24 C28 1.321(9) yes
F25 C28 1.328(9) yes
F26 C28 1.324(9) yes
F27A C215 1.273(18) yes
F27B C215 1.397(19) yes
F28A C215 1.328(13) yes
F28B C215 1.22(2) yes
F29A C215 1.392(14) yes
F29B C215 1.33(2) yes
F210 C216 1.344(9) yes
F211 C216 1.320(9) yes
F212 C216 1.329(9) yes
F213 C223 1.277(10) yes
F214 C223 1.335(11) yes
F215 C223 1.325(10) yes
F216 C224 1.352(11) yes
F217 C224 1.251(13) yes
F218 C224 1.339(10) yes
F219 C231 1.207(13) yes
F220 C231 1.317(11) yes
F221 C231 1.302(12) yes
F222 C232 1.290(9) yes
F223 C232 1.371(11) yes
F224 C232 1.312(10) yes
O11A C133A 1.39(2) yes
O11A C132A 1.45(2) yes
O11B C133B 1.38(2) yes
O11B C132B 1.46(3) yes
N11 C113 1.279(8) yes
N11 C11 1.452(8) yes
N12 C115 1.284(8) yes
N12 C117 1.444(8) yes
C129A C130A 1.529(13) no
C130A C132A 1.53(2) no
C130A C131A 1.55(2) no
C133A C134A 1.42(3) no
C129B C130B 1.52(3) no
C130B C131B 1.54(4) no
C130B C132B 1.55(4) no
C11 C16 1.384(10) no
C11 C12 1.396(11) no
C133B C134B 1.43(4) no
C12 C17 1.528(12) no
C12 C13 1.378(12) no
C13 C14 1.368(13) no
C14 C15 1.340(13) no
C15 C16 1.415(12) no
C16 C110 1.525(12) no
C17 C19 1.516(14) no
C17 C18 1.483(17) no
C129A H1291 0.9908 no
C129A H1291' 0.9898 no
C130A H1301 1.0006 no
C131A H1311 0.9796 no
C131A H1311" 0.9805 no
C131A H1311' 0.9799 no
C132A H1321 0.9907 no
C132A H1321' 0.9895 no
C133A H1331 0.9901 no
C133A H1331' 0.9904 no
C134A H1341" 0.9806 no
C134A H1341' 0.9796 no
C134A H1341 0.9794 no
C129B H1292 0.9876 no
C129B H1292' 0.9925 no
C130B H1302 1.0008 no
C131B H1312' 0.9801 no
C131B H1312" 0.9830 no
C131B H1312 0.9825 no
C110 C111 1.490(15) no
C110 C112 1.559(15) no
C132B H1322' 0.9953 no
C132B H1322 0.9881 no
C133B H1332' 0.9923 no
C133B H1332 0.9885 no
C134B H1342 0.9786 no
C134B H1342' 0.9736 no
C134B H1342" 0.9843 no
C113 C114 1.493(8) no
C13 H13 0.9492 no
C113 C115 1.507(9) no
C14 H14 0.9500 no
C15 H15 0.9502 no
C115 C116 1.488(9) no
C17 H17 1.0007 no
C117 C122 1.390(10) no
C117 C118 1.411(10) no
C18 H18 0.9805 no
C118 C119 1.398(10) no
C18 H18' 0.9796 no
C118 C123 1.513(10) no
C18 H18" 0.9795 no
C19 H19 0.9799 no
C19 H19' 0.9792 no
C119 C120 1.365(11) no
C19 H19" 0.9804 no
C120 C121 1.391(11) no
C121 C122 1.390(11) no
C122 C126 1.506(12) no
C123 C124 1.525(12) no
C123 C125 1.544(11) no
C126 C127 1.489(13) no
C126 C128 1.515(13) no
C110 H110 1.0000 no
C111 H111" 0.9797 no
C111 H111' 0.9795 no
C111 H111 0.9809 no
C112 H112' 0.9804 no
C112 H112" 0.9803 no
C112 H112 0.9796 no
C114 H114' 0.9802 no
C114 H114" 0.9794 no
C114 H114 0.9803 no
C116 H116 0.9798 no
C116 H116' 0.9792 no
C116 H116" 0.9804 no
C119 H119 0.9497 no
C120 H120 0.9491 no
C21 C26 1.391(8) no
C21 C22 1.399(9) no
C21 B2 1.634(9) yes
C121 H121 0.9506 no
C22 C23 1.384(9) no
C23 C24 1.373(10) no
C23 C27 1.503(10) no
C123 H123 0.9998 no
C24 C25 1.377(10) no
C124 H124" 0.9801 no
C124 H124 0.9805 no
C124 H124' 0.9795 no
C25 C28 1.492(10) no
C125 H125 0.9800 no
C25 C26 1.400(8) no
C125 H125' 0.9793 no
C125 H125" 0.9805 no
C126 H126 1.0007 no
C127 H127' 0.9798 no
C127 H127" 0.9807 no
C127 H127 0.9792 no
C128 H128 0.9803 no
C128 H128' 0.9800 no
C128 H128" 0.9804 no
C29 C210 1.400(8) no
C29 B2 1.635(10) yes
C29 C214 1.409(8) no
C22 H22 0.9501 no
C24 H24 0.9499 no
C26 H26 0.9491 no
C210 C211 1.382(9) no
C211 C215 1.496(10) no
C211 C212 1.387(9) no
C212 C213 1.385(9) no
C213 C216 1.482(9) no
C213 C214 1.389(9) no
C217 B2 1.642(9) yes
C217 C218 1.411(9) no
C217 C222 1.400(9) no
C218 C219 1.360(9) no
C219 C220 1.385(11) no
C219 C223 1.480(10) no
C220 C221 1.359(13) no
C221 C224 1.537(12) no
C221 C222 1.394(10) no
C225 C230 1.399(9) no
C225 C226 1.425(10) no
C225 B2 1.645(10) yes
C226 C227 1.380(9) no
C227 C228 1.383(10) no
C227 C231 1.457(11) no
C228 C229 1.371(10) no
C229 C232 1.489(11) no
C229 C230 1.388(9) no
C210 H210 0.9501 no
C212 H212 0.9498 no
C214 H214 0.9499 no
C218 H218 0.9499 no
C220 H220 0.9503 no
C222 H222 0.9498 no
C226 H226 0.9502 no
C228 H228 0.9493 no
C230 H230 0.9498 no

loop_
_geom_contact_atom_site_label_1
_geom_contact_atom_site_label_2
_geom_contact_distance
_geom_contact_site_symmetry_2
_geom_contact_publ_flag
Pd1 C17 3.796(11) . no
Pd1 C110 4.182(8) . no
Pd1 C111 3.900(12) . no
Pd1 C126 3.861(8) . no
Pd1 H111" 2.9993 . no
Pd1 H17 3.1153 . no
Pd1 H126 3.1626 . no
F21 C15 3.263(10) 2_556 no
F22 F29A 2.747(12) 1_455 no
F23 C115 3.293(7) . no
F23 C113 3.265(7) . no
F25 C114 3.285(8) 1_655 no
F26 C24 3.119(8) 2_656 no
F28A F223 2.822(14) 2_666 no
F28B C114 2.98(2) 1_655 no
F29A F22 2.747(12) 1_655 no
F22 H116' 2.5125 . no
F22 H22 2.5577 . no
F23 H123 2.5094 . no
F23 H110 2.5003 . no
F23 H24 2.4696 . no
F24 H24 2.4064 . no
F25 H26 2.6517 . no
F25 H18" 2.7108 1_655 no
F25 H114 2.7186 1_655 no
F26 H112" 2.5497 2_656 no
F27A H212 2.8085 . no
F27A H116 2.6797 2_666 no
F27B H116 2.8037 2_666 no
F27B H125" 2.7608 2_666 no
F27B H210 2.7231 . no
F28A H210 2.4034 . no
F28B H114' 2.7610 1_655 no
F28B H114" 2.3474 1_655 no
F29A H114" 2.6319 1_655 no
F29A H212 2.7714 . no
F29B H212 2.4264 . no
F210 F216 3.069(7) 1_655 no
F210 C133B 3.26(2) 2_656 no
F210 F218 3.127(7) 1_655 no
F214 C130B 3.36(2) 2_656 no
F214 C132B 3.17(3) 2_656 no
F216 F210 3.069(7) 1_455 no
F216 F216 3.127(8) 2_557 no
F217 C19 3.180(14) 1_556 no
F218 F210 3.127(7) 1_455 no
F223 F28A 2.822(14) 2_666 no
F224 F224 2.940(7) 2_666 no
F210 H1342' 2.7879 2_656 no
F210 H212 2.7308 . no
F211 H121 2.8561 2_666 no
F211 H1312' 2.7284 1_556 no
F212 H214 2.3987 . no
F212 H1311 2.6403 1_556 no
F212 H1311 2.7804 2_656 no
F212 H1332' 2.6444 2_656 no
F213 H218 2.7330 . no
F214 H1321 2.7281 2_656 no
F214 H218 2.7696 . no
F214 H1302 2.7442 2_656 no
F214 H1322' 2.4990 2_656 no
F215 H220 2.4347 . no
F215 H19 2.8398 2_556 no
F216 H220 2.6580 2_557 no
F216 H220 2.4340 . no
F217 H19' 2.8179 1_556 no
F217 H222 2.8384 . no
F218 H127" 2.8230 2_566 no
F218 H222 2.6855 . no
F218 H212 2.8275 1_455 no
F219 H1341' 2.8254 2_666 no
F220 H226 2.5279 . no
F220 H1301 2.6109 1_556 no
F221 H228 2.5532 . no
F221 H18' 2.7218 2_566 no
F222 H114' 2.6362 2_566 no
F222 H228 2.4157 . no
F223 H116" 2.5977 2_566 no
F224 H230 2.6307 . no
O11A C130A 2.378(14) . no
O11A C129A 2.695(16) . no
O11B C129B 2.67(3) . no
O11B C130B 2.38(3) . no
N11 C129A 2.996(12) . no
N11 C111 3.422(13) . no
N11 N12 2.608(7) . no
N11 C115 2.364(8) . no
N12 N11 2.608(7) . no
N12 C129B 2.97(3) . no
N12 C113 2.357(8) . no
N11 H110 2.5973 . no
N11 H1291' 2.8517 . no
N11 H111" 2.9170 . no
N11 H17 2.3973 . no
N12 H1292' 2.8061 . no
N12 H123 2.4709 . no
N12 H126 2.3572 . no
C129A O11A 2.695(16) . no
C129A C11 3.011(13) . no
C129A C132A 2.49(2) . no
C129A C111 3.552(16) . no
C129A N11 2.996(12) . no
C129A C12 3.403(16) . no
C129A C16 3.503(12) . no
C133A C117 3.584(18) . no
C129B C117 2.91(3) . no
C129B C118 3.41(3) . no
C129B C132B 2.47(4) . no
C129B O11B 2.67(3) . no
C129B C122 3.17(3) . no
C129B N12 2.97(3) . no
C130B F214 3.36(2) 2_656 no
C131B C121 3.29(4) 2_665 no
C132B F214 3.17(3) 2_656 no
C133B F210 3.26(2) 2_656 no
C12 C129A 3.403(16) . no
C12 C114 3.592(9) . no
C13 C220 3.599(12) 2_556 no
C15 F21 3.263(10) 2_556 no
C16 C114 3.409(10) . no
C16 C129A 3.503(12) . no
C17 Pd1 3.796(11) . no
C17 C113 3.471(11) . no
C19 F217 3.180(14) 1_554 no
C22 C222 3.546(9) . no
C22 C230 3.257(9) . no
C24 F26 3.119(8) 2_656 no
C26 C210 3.285(9) . no
C129A H111" 2.8603 . no
C129A H19' 3.0966 . no
C131A H214 3.0865 1_554 no
C132A H1341" 2.5280 . no
C134A H1321 2.7170 . no
C129B H128" 2.9468 . no
C131B H121 2.8873 2_665 no
C110 C113 3.396(10) . no
C110 Pd1 4.182(8) . no
C132B H1342" 2.5651 . no
C11 H1291' 2.4347 . no
C11 H1332 2.8109 . no
C11 H114 2.4447 . no
C111 Pd1 3.900(12) . no
C111 C129A 3.552(16) . no
C111 N11 3.422(13) . no
C12 H1332 3.0169 . no
C12 H1291' 2.5862 . no
C134B H19' 2.9865 . no
C134B H1322 2.8710 . no
C134B H1322' 2.9316 . no
C113 C17 3.471(11) . no
C13 H18 2.8813 . no
C113 C110 3.396(10) . no
C113 F23 3.265(7) . no
C13 H19' 2.9380 . no
C13 H19 3.0570 . no
C114 F28B 2.98(2) 1_455 no
C114 C12 3.592(9) . no
C114 C16 3.409(10) . no
C114 F25 3.285(8) 1_455 no
C115 F23 3.293(7) . no
C15 H112 2.7337 . no
C115 C123 3.399(10) . no
C15 H112' 2.9135 . no
C115 C126 3.476(10) . no
C16 H1291' 2.9648 . no
C16 H114 2.7717 . no
C116 C118 3.476(10) . no
C117 C133A 3.584(18) . no
C18 H228 2.9544 2_566 no
C118 C116 3.476(10) . no
C118 C129B 3.41(3) . no
C18 H13 2.8961 . no
C19 H1342 3.0924 . no
C19 H13 2.8767 . no
C120 C211 3.414(9) 2_666 no
C120 C212 3.418(10) 2_666 no
C121 C212 3.558(10) 2_666 no
C21 H230 2.7093 . no
C21 H210 3.0351 . no
C121 C131B 3.29(4) 2_665 no
C122 C129B 3.17(3) . no
C22 H230 2.7786 . no
C123 C115 3.399(10) . no
C23 H125' 2.9446 . no
C24 H125' 3.0566 . no
C126 Pd1 3.861(8) . no
C26 H210 2.9805 . no
C126 C115 3.476(10) . no
C29 H218 2.9385 . no
C29 H26 2.7780 . no
C29 H226 3.0887 . no
C210 C26 3.285(9) . no
C111 H1291 2.9666 . no
C211 C120 3.414(9) 2_666 no
C112 H15 2.5669 . no
C212 C120 3.418(10) 2_666 no
C212 C121 3.558(10) 2_666 no
C113 H110 2.7236 . no
C113 H17 2.8630 . no
C214 C218 3.138(9) . no
C114 H116' 2.8899 . no
C114 H110 2.9160 . no
C114 H116" 2.8721 . no
C115 H123 2.6886 . no
C115 H126 2.8367 . no
C116 H114' 2.9016 . no
C116 H114" 2.8535 . no
C116 H123 3.0958 . no
C117 H116 2.4432 . no
C117 H1331 2.6905 . no
C117 H1292' 2.3430 . no
C218 C214 3.138(9) . no
C118 H1331 2.8748 . no
C118 H116 2.8864 . no
C118 H1292' 2.5601 . no
C119 H1292' 3.0347 . no
C119 H124" 2.7913 . no
C119 H125 2.7784 . no
C120 H1312' 2.9484 2_665 no
C220 C13 3.599(12) 2_556 no
C121 H127" 2.9207 . no
C121 H128 2.7985 . no
C121 H1312' 2.6215 2_665 no
C222 C226 3.155(9) . no
C122 H1292' 2.7193 . no
C122 H116 3.0999 . no
C122 H1331 2.9818 . no
C222 C22 3.546(9) . no
C124 H1341 3.0526 . no
C124 H119 3.0412 . no
C125 H119 2.8151 . no
C226 C222 3.155(9) . no
C127 H121 3.0391 . no
C128 H121 2.8676 . no
C128 H1292 3.0288 . no
C230 C22 3.257(9) . no
C210 H26 2.7024 . no
C213 H120 3.0188 2_666 no
C214 H218 2.8321 . no
C217 H1311' 3.0873 1_556 no
C217 H214 2.6593 . no
C217 H22 2.8904 . no
C217 H226 2.9091 . no
C218 H214 2.5552 . no
C220 H13 2.8737 2_556 no
C221 H14 3.0699 2_556 no
C222 H22 2.9916 . no
C222 H226 2.9267 . no
C225 H210 3.0903 . no
C225 H22 2.9750 . no
C225 H222 2.6720 . no
C226 H119 3.0274 2_666 no
C226 H222 2.6677 . no
C227 H119 2.9260 2_666 no
C227 H127' 3.0331 2_566 no
C228 H127' 2.9696 2_566 no
C228 H18' 3.0738 2_566 no
C230 H22 3.0308 . no
H111' H112" 2.4057 . no
H111" Pd1 2.9993 . no
H111" H1291 2.3437 . no
H111" N11 2.9170 . no
H111" C129A 2.8603 . no
H112' H112' 2.2567 2_556 no
H112' C15 2.9135 . no
H112" F26 2.5497 2_656 no
H112" H111' 2.4057 . no
H114' C116 2.9016 . no
H114' F28B 2.7610 1_455 no
H114' F222 2.6362 2_566 no
H114' H116" 2.4894 . no
H114" F28B 2.3474 1_455 no
H114" H116' 2.4606 . no
H114" F29A 2.6319 1_455 no
H114" C116 2.8535 . no
H116' C114 2.8899 . no
H116' F22 2.5125 . no
H116' H114" 2.4606 . no
H116" F223 2.5977 2_566 no
H116" C114 2.8721 . no
H116" H114' 2.4894 . no
H124' H125' 2.3820 . no
H124" C119 2.7913 . no
H124" H119 2.5042 . no
H125' C23 2.9446 . no
H125' H124' 2.3820 . no
H125' C24 3.0566 . no
H125" F27B 2.7608 2_666 no
H13 C220 2.8737 2_556 no
H13 H19 2.5940 . no
H13 C18 2.8961 . no
H13 C19 2.8767 . no
H13 H18 2.4307 . no
H127' C228 2.9696 2_566 no
H127' C227 3.0331 2_566 no
H127' H128' 2.4659 . no
H14 C221 3.0699 2_556 no
H127" C121 2.9207 . no
H127" H121 2.5702 . no
H127" F218 2.8230 2_566 no
H127" H128 2.4728 . no
H15 C112 2.5669 . no
H15 H112 2.1283 . no
H128' H127' 2.4659 . no
H128" H1292 2.1543 . no
H128" C129B 2.9468 . no
H17 Pd1 3.1153 . no
H17 N11 2.3973 . no
H17 C113 2.8630 . no
H1291 H1311 2.5696 . no
H1291 H111" 2.3437 . no
H1291 C111 2.9666 . no
H18 H13 2.4307 . no
H18 C13 2.8813 . no
H18 H19 2.0827 . no
H18' H228 2.1706 2_566 no
H18' C228 3.0738 2_566 no
H18' F221 2.7218 2_566 no
H18" F25 2.7108 1_455 no
H1291' C11 2.4347 . no
H1291' C12 2.5862 . no
H1291' C16 2.9648 . no
H1291' H19' 2.4563 . no
H19 H13 2.5940 . no
H19 C13 3.0570 . no
H19 H18 2.0827 . no
H19 F215 2.8398 2_556 no
H19' H1342 2.1809 . no
H19' H1291' 2.4563 . no
H19' H1301 2.4973 . no
H19' C134B 2.9865 . no
H19' C129A 3.0966 . no
H19' C13 2.9380 . no
H19' F217 2.8179 1_554 no
H1301 F220 2.6109 1_554 no
H1301 H19' 2.4973 . no
H1311 F212 2.7804 2_656 no
H1311 F212 2.6403 1_554 no
H1311 H1291 2.5696 . no
H1311 H1321 2.5138 . no
H1311' H226 2.5466 1_554 no
H1311' H214 2.3792 1_554 no
H1311' C217 3.0873 1_554 no
H22 F22 2.5577 . no
H22 C217 2.8904 . no
H22 C225 2.9750 . no
H22 C230 3.0308 . no
H22 C222 2.9916 . no
H1321 H1341" 2.1023 . no
H1321 H1311 2.5138 . no
H1321 C134A 2.7170 . no
H1321 F214 2.7281 2_656 no
H24 F24 2.4064 . no
H24 F23 2.4696 . no
H1321' H1331' 2.4050 . no
H1331 C118 2.8748 . no
H1331 C117 2.6905 . no
H1331 C122 2.9818 . no
H26 H210 2.5261 . no
H26 C29 2.7780 . no
H26 C210 2.7024 . no
H26 F25 2.6517 . no
H1331' H1321' 2.4050 . no
H1341 C124 3.0526 . no
H1341 H124 2.3396 . no
H1341' F219 2.8254 2_666 no
H1341" H1321 2.1023 . no
H1341" C132A 2.5280 . no
H1292 C128 3.0288 . no
H1292 H1322 2.5983 . no
H1292 H1312 2.3532 . no
H1292 H128" 2.1543 . no
H1292' C119 3.0347 . no
H1292' C122 2.7193 . no
H1292' C118 2.5601 . no
H1292' C117 2.3430 . no
H1292' H1312 2.5456 . no
H1302 F214 2.7442 2_656 no
H1302 H124 2.5557 . no
H1312 H1292 2.3532 . no
H1312 H1292' 2.5456 . no
H1312' H121 2.1281 2_665 no
H1312' H1322 2.5424 . no
H1312' H1322' 2.5917 . no
H1312' C121 2.6215 2_665 no
H1312' C120 2.9484 2_665 no
H1312' F211 2.7284 1_554 no
H1322 H1292 2.5983 . no
H1322 H1312' 2.5424 . no
H1322 C134B 2.8710 . no
H1322 H1342" 2.3267 . no
H1322' H1312' 2.5917 . no
H1322' H1342" 2.4693 . no
H1322' C134B 2.9316 . no
H1322' F214 2.4990 2_656 no
H1322' H1332' 2.2650 . no
H1332 C12 3.0169 . no
H1332 C11 2.8109 . no
H1332' H1322' 2.2650 . no
H1332' F212 2.6444 2_656 no
H1342 H19' 2.1809 . no
H1342 C19 3.0924 . no
H1342' F210 2.7879 2_656 no
H1342" H1322 2.3267 . no
H1342" C132B 2.5651 . no
H1342" H1322' 2.4693 . no
H110 C114 2.9160 . no
H110 C113 2.7236 . no
H110 F23 2.5003 . no
H110 N11 2.5973 . no
H111 H112 2.5707 . no
H112 C15 2.7337 . no
H112 H111 2.5707 . no
H112 H15 2.1283 . no
H114 C16 2.7717 . no
H114 F25 2.7186 1_455 no
H114 C11 2.4447 . no
H116 C122 3.0999 . no
H116 C118 2.8864 . no
H116 F27A 2.6797 2_666 no
H116 C117 2.4432 . no
H116 F27B 2.8037 2_666 no
H119 C125 2.8151 . no
H119 H124" 2.5042 . no
H119 C227 2.9260 2_666 no
H119 H125 2.2822 . no
H119 C226 3.0274 2_666 no
H119 C124 3.0412 . no
H120 C213 3.0188 2_666 no
H121 C128 2.8676 . no
H121 H127" 2.5702 . no
H121 H128 2.3319 . no
H121 F211 2.8561 2_666 no
H121 C127 3.0391 . no
H121 H1312' 2.1281 2_665 no
H121 C131B 2.8873 2_665 no
H123 C116 3.0958 . no
H123 N12 2.4709 . no
H123 C115 2.6886 . no
H123 F23 2.5094 . no
H124 H1302 2.5557 . no
H124 H1341 2.3396 . no
H125 H119 2.2822 . no
H125 C119 2.7784 . no
H126 Pd1 3.1626 . no
H126 C115 2.8367 . no
H126 N12 2.3572 . no
H128 H121 2.3319 . no
H128 C121 2.7985 . no
H128 H127" 2.4728 . no
H210 C26 2.9805 . no
H210 F28A 2.4034 . no
H210 C21 3.0351 . no
H210 C225 3.0903 . no
H210 H26 2.5261 . no
H210 F27B 2.7231 . no
H212 F27A 2.8085 . no
H212 F29A 2.7714 . no
H212 F210 2.7308 . no
H212 F218 2.8275 1_655 no
H212 F29B 2.4264 . no
H214 H218 2.4244 . no
H214 C131A 3.0865 1_556 no
H214 F212 2.3987 . no
H214 H1311' 2.3792 1_556 no
H214 C217 2.6593 . no
H214 C218 2.5552 . no
H218 F214 2.7696 . no
H218 F213 2.7330 . no
H218 C29 2.9385 . no
H218 C214 2.8321 . no
H218 H214 2.4244 . no
H220 F215 2.4347 . no
H220 F216 2.4340 . no
H220 F216 2.6580 2_557 no
H222 F217 2.8384 . no
H222 C226 2.6677 . no
H222 F218 2.6855 . no
H222 C225 2.6720 . no
H226 H1311' 2.5466 1_556 no
H226 F220 2.5279 . no
H226 C29 3.0887 . no
H226 C217 2.9091 . no
H226 C222 2.9267 . no
H228 F221 2.5532 . no
H228 F222 2.4157 . no
H228 C18 2.9544 2_566 no
H228 H18' 2.1706 2_566 no
H230 F224 2.6307 . no
H230 C21 2.7093 . no
H230 C22 2.7786 . no

loop_
_geom_hbond_atom_site_label_D
_geom_hbond_atom_site_label_H
_geom_hbond_atom_site_label_A
_geom_hbond_distance_DH
_geom_hbond_distance_HA
_geom_hbond_distance_DA
_geom_hbond_angle_DHA
_geom_hbond_site_symmetry_A
_geom_hbond_publ_flag
C112 H112" F26 0.9800 2.5500 3.528(15) 175.00 2_656 yes
C116 H116' F22 0.9800 2.5100 3.453(9) 161.00 . yes
C17 H17 N11 1.0000 2.4000 2.882(11) 109.00 . yes
C110 H110 F23 1.0000 2.5000 3.405(9) 150.00 . yes
C123 H123 F23 1.0000 2.5100 3.415(8) 150.00 . yes
C123 H123 N12 1.0000 2.4700 2.942(9) 108.00 . yes
C126 H126 N12 1.0000 2.3600 2.875(10) 111.00 . yes
C210 H210 F28A 0.9500 2.4000 2.747(13) 101.00 . yes
C214 H214 F212 0.9500 2.4000 2.743(8) 101.00 . yes

loop_
_geom_torsion_atom_site_label_1
_geom_torsion_atom_site_label_2
_geom_torsion_atom_site_label_3
_geom_torsion_atom_site_label_4
_geom_torsion
_geom_torsion_publ_flag
N12 Pd1 O11A C132A -173.3(9) no
N12 Pd1 O11A C133A 18.0(12) no
C129A Pd1 O11A C132A 7.1(10) no
C129A Pd1 O11A C133A -161.6(12) no
N12 Pd1 N11 C11 173.7(5) no
N12 Pd1 N11 C113 -2.5(5) no
C129A Pd1 N11 C11 -7.3(6) no
C129A Pd1 N11 C113 176.5(6) no
O11A Pd1 N12 C115 179.3(5) no
O11A Pd1 N12 C117 2.0(6) no
N11 Pd1 N12 C115 2.1(5) no
N11 Pd1 N12 C117 -175.3(5) no
O11A Pd1 C129A C130A -31.3(8) no
N11 Pd1 C129A C130A 146.0(8) no
Pd1 O11A C133A C134A 111.0(16) no
C132A O11A C133A C134A -58(2) no
C133A O11A C132A C130A -170.4(12) no
Pd1 O11A C132A C130A 19.7(15) no
C113 N11 C11 C16 -86.4(8) no
Pd1 N11 C11 C12 -81.2(7) no
Pd1 N11 C11 C16 97.6(7) no
C113 N11 C11 C12 94.9(8) no
C11 N11 C113 C115 -173.8(6) no
Pd1 N11 C113 C114 -179.4(5) no
Pd1 N11 C113 C115 2.5(7) no
C11 N11 C113 C114 4.3(10) no
C115 N12 C117 C118 88.0(8) no
Pd1 N12 C117 C122 78.5(7) no
C115 N12 C117 C122 -98.7(8) no
Pd1 N12 C115 C113 -1.4(7) no
C117 N12 C115 C113 176.0(5) no
Pd1 N12 C115 C116 -178.2(5) no
C117 N12 C115 C116 -0.8(10) no
Pd1 N12 C117 C118 -94.8(7) no
Pd1 C129A C130A C132A 51.7(12) no
Pd1 C129A C130A C131A 174.5(10) no
C131A C130A C132A O11A -171.5(11) no
C129A C130A C132A O11A -48.3(15) no
N11 C11 C12 C13 179.0(7) no
N11 C11 C12 C17 -1.8(10) no
C12 C11 C16 C110 -178.4(7) no
N11 C11 C16 C110 2.9(11) no
C16 C11 C12 C13 0.3(11) no
C12 C11 C16 C15 1.2(11) no
N11 C11 C16 C15 -177.6(6) no
C16 C11 C12 C17 179.4(7) no
C17 C12 C13 C14 179.5(8) no
C11 C12 C13 C14 -1.3(12) no
C13 C12 C17 C18 59.1(11) no
C11 C12 C17 C18 -120.1(9) no
C11 C12 C17 C19 122.7(9) no
C13 C12 C17 C19 -58.2(12) no
C12 C13 C14 C15 0.9(15) no
C13 C14 C15 C16 0.7(14) no
C14 C15 C16 C11 -1.7(12) no
C14 C15 C16 C110 177.9(8) no
C11 C16 C110 C111 -83.4(10) no
C11 C16 C110 C112 152.5(8) no
C15 C16 C110 C112 -27.0(11) no
C15 C16 C110 C111 97.1(10) no
C16 C110 C111 H111' -176.39 no
C16 C110 C111 H111" 63.48 no
C16 C110 C111 H111 -56.44 no
C112 C110 C111 H111' -50.58 no
C112 C110 C111 H111" -170.71 no
C112 C110 C111 H111 69.37 no
H110 C110 C111 H111' 65.42 no
H110 C110 C111 H111" -54.70 no
H110 C110 C111 H111 -174.62 no
C16 C110 C112 H112' -54.57 no
C16 C110 C112 H112" -174.52 no
C16 C110 C112 H112 65.44 no
C111 C110 C112 H112' 179.23 no
C111 C110 C112 H112" 59.28 no
C111 C110 C112 H112 -60.76 no
H110 C110 C112 H112' 63.21 no
H110 C110 C112 H112" -56.74 no
H110 C110 C112 H112 -176.78 no
N11 C113 C114 H114' -115.14 no
N11 C113 C114 H114" 124.82 no
N11 C113 C114 H114 4.79 no
C115 C113 C114 H114' 62.95 no
C115 C113 C114 H114" -57.09 no
C115 C113 C114 H114 -177.12 no
N12 C115 C116 H116' -121.65 no
N12 C115 C116 H116" 118.33 no
N12 C115 C116 H116 -1.58 no
C113 C115 C116 H116' 61.73 no
C113 C115 C116 H116" -58.29 no
C113 C115 C116 H116 -178.20 no
C117 C118 C119 H119 179.80 no
C123 C118 C119 H119 0.61 no
C117 C118 C123 H123 -7.38 no
C119 C118 C123 H123 171.76 no
C118 C119 C120 H120 -177.60 no
H119 C119 C120 C121 -177.75 no
H119 C119 C120 H120 2.26 no
C119 C120 C121 H121 176.90 no
H120 C120 C121 C122 176.83 no
H120 C120 C121 H121 -3.11 no
H121 C121 C122 C117 -178.26 no
H121 C121 C122 C126 -0.87 no
C26 C21 B2 C217 -115.7(7) no
C26 C21 B2 C225 125.3(7) no
C22 C21 C26 C25 0.8(9) no
B2 C21 C26 C25 176.5(6) no
C22 C21 B2 C29 -177.8(5) no
C22 C21 B2 C217 59.9(7) no
C22 C21 B2 C225 -59.1(8) no
C26 C21 C22 C23 -0.8(9) no
B2 C21 C22 C23 -177.0(6) no
C26 C21 B2 C29 6.6(9) no
C21 C22 C23 C24 0.1(10) no
C21 C22 C23 C27 179.5(6) no
C117 C122 C126 H126 -8.95 no
C121 C122 C126 H126 173.77 no
C118 C123 C124 H124 -73.62 no
C125 C123 C124 H124' 42.41 no
C125 C123 C124 H124" -77.65 no
C118 C123 C124 H124' 166.38 no
C118 C123 C124 H124" 46.32 no
H123 C123 C125 H125 177.51 no
C27 C23 C24 C25 -178.8(6) no
C22 C23 C27 F21 -77.4(8) no
C22 C23 C27 F22 42.5(8) no
C22 C23 C27 F23 158.0(6) no
C24 C23 C27 F21 102.1(8) no
C24 C23 C27 F22 -138.1(6) no
C24 C23 C27 F23 -22.6(9) no
C118 C123 C125 H125' 176.41 no
C118 C123 C125 H125" 56.40 no
C118 C123 C125 H125 -63.53 no
C124 C123 C125 H125' -60.01 no
C124 C123 C125 H125" 179.98 no
C124 C123 C125 H125 60.05 no
H123 C123 C125 H125' 57.45 no
H123 C123 C125 H125" -62.56 no
C22 C23 C24 C25 0.7(10) no
H123 C123 C124 H124' -75.03 no
H123 C123 C124 H124" 164.91 no
C125 C123 C124 H124 162.41 no
H123 C123 C124 H124 44.96 no
C23 C24 C25 C28 178.1(6) no
C23 C24 C25 C26 -0.7(9) no
C24 C25 C26 C21 0.0(10) no
C26 C25 C28 F26 70.2(8) no
C24 C25 C28 F25 133.7(6) no
C28 C25 C26 C21 -178.8(6) no
C24 C25 C28 F24 11.6(9) no
C26 C25 C28 F25 -47.6(8) no
C24 C25 C28 F26 -108.6(7) no
C26 C25 C28 F24 -169.6(6) no
H126 C126 C128 H128 179.56 no
C122 C126 C127 H127' -172.10 no
C122 C126 C127 H127" 67.98 no
C122 C126 C127 H127 -51.98 no
C128 C126 C127 H127' 62.19 no
C128 C126 C127 H127" -57.74 no
C128 C126 C127 H127 -177.70 no
H126 C126 C127 H127' -54.42 no
H126 C126 C127 H127" -174.35 no
H126 C126 C127 H127 65.69 no
C122 C126 C128 H128' 177.75 no
C122 C126 C128 H128" 57.71 no
C122 C126 C128 H128 -62.24 no
C127 C126 C128 H128' -57.10 no
C127 C126 C128 H128" -177.15 no
C127 C126 C128 H128 62.91 no
H126 C126 C128 H128' 59.55 no
H126 C126 C128 H128" -60.49 no
C210 C29 B2 C21 55.0(8) no
C210 C29 B2 C217 172.9(5) no
C210 C29 B2 C225 -67.0(7) no
C214 C29 B2 C21 -130.5(6) no
C214 C29 B2 C217 -12.6(9) no
C214 C29 B2 C225 107.5(7) no
C214 C29 C210 C211 2.5(9) no
B2 C29 C210 C211 177.4(6) no
B2 C29 C214 C213 -176.3(6) no
C210 C29 C214 C213 -1.5(9) no
C29 C210 C211 C212 -1.3(10) no
C29 C210 C211 C215 -179.8(6) no
C210 C211 C212 C213 -1.0(9) no
C210 C211 C215 F29A -121.6(8) no
C215 C211 C212 C213 177.5(6) no
C210 C211 C215 F28A -9.9(11) no
C212 C211 C215 F29A 59.9(9) no
C212 C211 C215 F28A 171.6(9) no
C210 C211 C215 F27A 120.0(11) no
C212 C211 C215 F27A -58.5(12) no
C211 C212 C213 C214 1.9(9) no
C211 C212 C213 C216 -177.0(6) no
C212 C213 C216 F210 -54.5(9) no
C214 C213 C216 F211 -114.6(7) no
C214 C213 C216 F210 126.7(7) no
C214 C213 C216 F212 7.1(9) no
C216 C213 C214 C29 178.2(6) no
C212 C213 C214 C29 -0.6(9) no
C212 C213 C216 F211 64.2(8) no
C212 C213 C216 F212 -174.1(6) no
C222 C217 B2 C225 18.3(8) no
C222 C217 C218 C219 -4.0(9) no
B2 C217 C218 C219 -179.7(6) no
C218 C217 B2 C29 -49.4(8) no
C218 C217 C222 C221 2.3(9) no
C218 C217 B2 C21 74.1(7) no
C222 C217 B2 C29 135.4(6) no
C218 C217 B2 C225 -166.4(5) no
C222 C217 B2 C21 -101.1(7) no
B2 C217 C222 C221 177.8(6) no
C217 C218 C219 C223 -176.6(6) no
C217 C218 C219 C220 3.0(10) no
C223 C219 C220 C221 179.7(7) no
C218 C219 C223 F213 -59.2(10) no
C218 C219 C223 F214 61.3(9) no
C218 C219 C223 F215 176.9(7) no
C220 C219 C223 F213 121.2(8) no
C220 C219 C223 F214 -118.3(8) no
C218 C219 C220 C221 0.1(11) no
C220 C219 C223 F215 -2.7(11) no
C219 C220 C221 C224 178.4(7) no
C219 C220 C221 C222 -1.7(11) no
C222 C221 C224 F217 -67.5(9) no
C220 C221 C224 F216 -10.8(10) no
C220 C221 C224 F217 112.3(10) no
C224 C221 C222 C217 -179.7(6) no
C222 C221 C224 F216 169.4(6) no
C220 C221 C222 C217 0.4(11) no
C220 C221 C224 F218 -125.0(8) no
C222 C221 C224 F218 55.2(10) no
C226 C225 B2 C21 166.4(6) no
B2 C225 C226 C227 -178.5(6) no
C226 C225 C230 C229 -0.3(10) no
C230 C225 C226 C227 0.8(10) no
C230 C225 B2 C21 -12.9(9) no
C230 C225 B2 C29 110.9(7) no
B2 C225 C230 C229 179.0(6) no
C226 C225 B2 C29 -69.9(7) no
C226 C225 B2 C217 51.2(8) no
C230 C225 B2 C217 -128.1(7) no
C225 C226 C227 C231 -179.3(7) no
C225 C226 C227 C228 -0.4(11) no
C226 C227 C231 F219 82.9(10) no
C226 C227 C228 C229 -0.5(11) no
C231 C227 C228 C229 178.3(8) no
C226 C227 C231 F221 -148.5(7) no
C228 C227 C231 F219 -95.9(11) no
C228 C227 C231 F220 140.1(9) no
C228 C227 C231 F221 32.7(11) no
C226 C227 C231 F220 -41.1(12) no
C227 C228 C229 C230 1.0(11) no
C227 C228 C229 C232 178.7(7) no
C230 C229 C232 F224 -44.3(10) no
C228 C229 C232 F222 11.8(12) no
C228 C229 C232 F223 -107.1(8) no
C228 C229 C232 F224 138.0(7) no
C230 C229 C232 F222 -170.5(8) no
C230 C229 C232 F223 70.6(9) no
C232 C229 C230 C225 -178.3(7) no
C228 C229 C230 C225 -0.7(11) no
